data_4129615
loop_
_publ_author_name
'Zhang, Long'
'Lin, Yue-Jian'
'Li, Zhen-Hua'
'Jin, Guo-Xin'

_publ_section_title
;
 Rational Design of Polynuclear Organometallic Assemblies from a Simple
 Heteromultifunctional Ligand.
;
_journal_issue 42
_journal_name_full 'Journal of the American Chemical Society'
_journal_page_first 13670
_journal_page_last 13678
_journal_paper_doi 10.1021/jacs.5b08826
_journal_volume 137
_journal_year 2015
_chemical_formula_sum 'C140 H156 F24 N16 O32 Rh8 S8'
_chemical_formula_weight 4110.56
_space_group_crystal_system triclinic
_space_group_IT_number 2
_space_group_name_Hall '-P 1'
_space_group_name_H-M_alt 'P -1'
_atom_sites_solution_hydrogens geom
_audit_creation_method SHELXL-2013
_cell_angle_alpha 98.627(3)
_cell_angle_beta 99.679(4)
_cell_angle_gamma 113.369(2)
_cell_formula_units_Z 1
_cell_length_a 13.862(2)
_cell_length_b 17.169(3)
_cell_length_c 20.376(5)
_cell_measurement_reflns_used 3985
_cell_measurement_temperature 173(2)
_cell_measurement_theta_max 23.63
_cell_measurement_theta_min 2.44
_cell_volume 4260.6(14)
_computing_cell_refinement 'Bruker SAINT'
_computing_data_collection 'Bruker APEX2'
_computing_data_reduction 'Bruker SAINT'
_computing_molecular_graphics 'Bruker SHELXTL'
_computing_publication_material 'Bruker SHELXTL'
_computing_structure_refinement 'SHELXL-2013 (Sheldrick, 2013)'
_computing_structure_solution 'SHELXS-97 (Sheldrick, 2008)'
_diffrn_ambient_temperature 173(2)
_diffrn_measured_fraction_theta_full 0.988
_diffrn_measured_fraction_theta_max 0.989
_diffrn_measurement_device_type 'Bruker APEX-II CCD'
_diffrn_measurement_method '\f and \w scans'
_diffrn_radiation_type MoK\a
_diffrn_radiation_wavelength 0.71073
_diffrn_reflns_av_R_equivalents 0.0486
_diffrn_reflns_av_unetI/netI 0.1374
_diffrn_reflns_Laue_measured_fraction_full 0.988
_diffrn_reflns_Laue_measured_fraction_max 0.989
_diffrn_reflns_limit_h_max 17
_diffrn_reflns_limit_h_min -12
_diffrn_reflns_limit_k_max 21
_diffrn_reflns_limit_k_min -21
_diffrn_reflns_limit_l_max 25
_diffrn_reflns_limit_l_min -24
_diffrn_reflns_number 27790
_diffrn_reflns_point_group_measured_fraction_full 0.988
_diffrn_reflns_point_group_measured_fraction_max 0.989
_diffrn_reflns_theta_full 25.242
_diffrn_reflns_theta_max 26.000
_diffrn_reflns_theta_min 1.044
_exptl_absorpt_coefficient_mu 0.950
_exptl_absorpt_correction_T_max 0.746
_exptl_absorpt_correction_T_min 0.666
_exptl_absorpt_correction_type multi-scan
_exptl_absorpt_process_details sadabs
_exptl_crystal_colour black
_exptl_crystal_density_diffrn 1.602
_exptl_crystal_description block
_exptl_crystal_F_000 2068
_exptl_crystal_size_max 0.200
_exptl_crystal_size_mid 0.080
_exptl_crystal_size_min 0.060
_platon_squeeze_details
; 
 In asymmetric unit of this data, there were disordered 
 anions (three triflate anions) which could not be 
 restrained properly. Therefore, SQUEEZE algorithm was used 
 to omit them. 
;
_refine_diff_density_max 2.732
_refine_diff_density_min -1.128
_refine_diff_density_rms 0.242
_refine_ls_extinction_method none
_refine_ls_goodness_of_fit_ref 0.936
_refine_ls_hydrogen_treatment constr
_refine_ls_matrix_type full
_refine_ls_number_parameters 858
_refine_ls_number_reflns 16532
_refine_ls_number_restraints 213
_refine_ls_restrained_S_all 0.939
_refine_ls_R_factor_all 0.1856
_refine_ls_R_factor_gt 0.1083
_refine_ls_shift/su_max 0.002
_refine_ls_shift/su_mean 0.000
_refine_ls_structure_factor_coef Fsqd
_refine_ls_weighting_details
; 
 w=1/[\s^2^(Fo^2^)+(0.2000P)^2^] 
 where P=(Fo^2^+2Fc^2^)/3 
;
_refine_ls_weighting_scheme calc
_refine_ls_wR_factor_gt 0.2912
_refine_ls_wR_factor_ref 0.3388
_reflns_Friedel_coverage 0.000
_reflns_number_gt 6719
_reflns_number_total 16532
_reflns_threshold_expression 'I > 2\s(I)'
_cod_data_source_file ja5b08826_si_002.cif
_cod_data_source_block 3b-C2h
_cod_original_cell_volume 4260.4(14)
_cod_database_code 4129615
_shelx_space_group_comment
; 
The symmetry employed for this shelxl refinement is uniquely defined 
by the following loop, which should always be used as a source of 
symmetry information in preference to the above space-group names. 
They are only intended as comments. 
;
_shelx_estimated_absorpt_t_min 0.833
_shelx_estimated_absorpt_t_max 0.945
_shelxl_version_number 2013-2

loop_
_space_group_symop_operation_xyz
'x, y, z'
'-x, -y, -z'

loop_
_atom_site_label
_atom_site_type_symbol
_atom_site_fract_x
_atom_site_fract_y
_atom_site_fract_z
_atom_site_U_iso_or_equiv
_atom_site_adp_type
_atom_site_occupancy
_atom_site_site_symmetry_order
_atom_site_calc_flag
_atom_site_refinement_flags_posn
_atom_site_refinement_flags_adp
_atom_site_refinement_flags_occupancy
_atom_site_disorder_assembly
_atom_site_disorder_group
Rh1 Rh 0.92886(8) 1.17469(6) 0.16060(5) 0.0560(3) Uani 1 1 d . . . . .
Rh2 Rh 0.63085(8) 1.00400(7) 0.25041(5) 0.0582(3) Uani 1 1 d . . . . .
Rh3 Rh 0.84822(8) 0.69690(6) 0.20491(4) 0.0548(3) Uani 1 1 d . . . . .
Rh4 Rh 0.53791(10) 0.54338(7) 0.29612(5) 0.0782(4) Uani 1 1 d . . . . .
N1 N 0.6945(8) 0.9102(6) 0.2373(5) 0.056(2) Uani 1 1 d . . . . .
N2 N 0.7935(7) 0.7996(5) 0.2148(4) 0.046(2) Uani 1 1 d . . . . .
N3 N 0.7632(7) 1.0640(5) 0.2144(4) 0.049(2) Uani 1 1 d . . . . .
N4 N 0.7166(9) 0.6459(6) 0.2458(4) 0.057(2) Uani 1 1 d . . . . .
N5 N 1.0224(9) 1.2190(6) 0.2657(4) 0.058(3) Uani 1 1 d D . . . .
N6 N 1.3560(10) 1.4001(6) 0.6015(5) 0.068(3) Uani 1 1 d . . . . .
N7 N 0.9450(8) 0.7545(6) 0.3089(4) 0.047(2) Uani 1 1 d D . . . .
N8 N 1.2671(8) 0.9442(7) 0.6505(5) 0.052(2) Uani 1 1 d . . . . .
O1 O 0.9029(6) 1.0472(5) 0.1710(3) 0.0476(17) Uani 1 1 d . . . . .
O2 O 0.7951(7) 1.1408(6) 0.2023(4) 0.066(2) Uani 1 1 d . . . . .
O3 O 0.5788(7) 0.6689(5) 0.2843(4) 0.060(2) Uani 1 1 d . . . . .
O4 O 0.6787(8) 0.5663(5) 0.2632(4) 0.082(3) Uani 1 1 d . . . . .
O5 O 0.274(3) 0.0920(16) 0.3045(13) 0.40(3) Uani 1 1 d D . . . .
O6 O 0.0945(10) -0.0121(10) 0.2400(11) 0.182(7) Uani 1 1 d D . . . .
O7 O 0.2505(15) -0.0428(15) 0.2651(14) 0.238(11) Uani 1 1 d D . . . .
S1 S 0.2071(5) 0.0150(5) 0.2488(5) 0.161(3) Uani 1 1 d D U . . .
F1 F 0.3424(12) 0.0911(14) 0.1736(9) 0.224(7) Uani 1 1 d D U . . .
F2 F 0.170(3) -0.002(2) 0.1268(17) 0.414(19) Uiso 1 1 d D . . . .
F3 F 0.2235(16) 0.1339(13) 0.1953(14) 0.275(10) Uani 1 1 d D U . . .
C1 C 0.7815(8) 0.9339(7) 0.2114(4) 0.040(2) Uani 1 1 d . . . . .
C2 C 0.8310(8) 0.8756(6) 0.2007(4) 0.039(2) Uani 1 1 d . . . . .
H2 H 0.8933 0.8932 0.1828 0.047 Uiso 1 1 calc R U . . .
C3 C 0.7039(9) 0.7758(6) 0.2410(5) 0.042(2) Uani 1 1 d . . . . .
C4 C 0.6559(10) 0.8303(8) 0.2527(5) 0.056(3) Uani 1 1 d . . . . .
H4 H 0.5949 0.8127 0.2719 0.067 Uiso 1 1 calc R U . . .
C5 C 0.8208(10) 1.0186(7) 0.1960(6) 0.052(3) Uani 1 1 d . . . . .
C6 C 0.6598(11) 0.6904(7) 0.2579(6) 0.058(3) Uani 1 1 d . . . . .
C7 C 1.0871(11) 1.1864(9) 0.2892(6) 0.075(4) Uani 1 1 d D . . . .
H7 H 1.0908 1.1396 0.2600 0.090 Uiso 1 1 calc R U . . .
C8 C 1.1510(12) 1.2185(8) 0.3561(6) 0.074(4) Uani 1 1 d . . . . .
H8 H 1.1937 1.1907 0.3730 0.089 Uiso 1 1 calc R U . . .
C9 C 1.1532(10) 1.2902(7) 0.3982(5) 0.054(3) Uani 1 1 d . . . . .
C10 C 1.0835(10) 1.3233(8) 0.3714(7) 0.070(4) Uani 1 1 d . . . . .
H10 H 1.0816 1.3727 0.3982 0.084 Uiso 1 1 calc R U . . .
C11 C 1.0186(13) 1.2863(9) 0.3080(8) 0.086(4) Uani 1 1 d . . . . .
H11 H 0.9681 1.3080 0.2919 0.104 Uiso 1 1 calc R U . . .
C12 C 1.2858(14) 1.4306(9) 0.5767(6) 0.083(5) Uani 1 1 d . . . . .
H12 H 1.2834 1.4793 0.6041 0.100 Uiso 1 1 calc R U . . .
C13 C 1.2185(14) 1.3931(10) 0.5133(7) 0.089(5) Uani 1 1 d . . . . .
H13 H 1.1646 1.4121 0.4983 0.106 Uiso 1 1 calc R U . . .
C14 C 1.2269(10) 1.3288(7) 0.4710(7) 0.063(3) Uani 1 1 d . . . . .
C15 C 1.2923(12) 1.2938(9) 0.4998(6) 0.071(4) Uani 1 1 d . . . . .
H15 H 1.2880 1.2398 0.4765 0.086 Uiso 1 1 calc R U . . .
C16 C 1.3611(13) 1.3360(9) 0.5602(7) 0.082(4) Uani 1 1 d . . . . .
H16 H 1.4173 1.3192 0.5746 0.099 Uiso 1 1 calc R U . . .
C17 C 1.0272(10) 0.8314(9) 0.3251(7) 0.072(4) Uani 1 1 d D . . . .
H17 H 1.0379 0.8623 0.2900 0.087 Uiso 1 1 calc R U . . .
C18 C 1.0989(13) 0.8717(11) 0.3872(6) 0.092(5) Uani 1 1 d . . . . .
H18 H 1.1596 0.9265 0.3947 0.111 Uiso 1 1 calc R U . . .
C19 C 1.0777(10) 0.8258(8) 0.4421(6) 0.057(3) Uani 1 1 d . . . . .
C20 C 0.9982(14) 0.7467(9) 0.4190(7) 0.093(5) Uani 1 1 d . . . . .
H20 H 0.9888 0.7114 0.4513 0.112 Uiso 1 1 calc R U . . .
C21 C 0.9289(15) 0.7082(10) 0.3577(8) 0.093(5) Uani 1 1 d . . . . .
H21 H 0.8713 0.6513 0.3485 0.112 Uiso 1 1 calc R U . . .
C22 C 1.1916(12) 0.8635(11) 0.6313(7) 0.079(4) Uani 1 1 d . . . . .
H22 H 1.1805 0.8303 0.6650 0.094 Uiso 1 1 calc R U . . .
C23 C 1.1259(13) 0.8225(9) 0.5640(7) 0.083(4) Uani 1 1 d . . . . .
H23 H 1.0698 0.7649 0.5539 0.099 Uiso 1 1 calc R U . . .
C24 C 1.1442(10) 0.8673(8) 0.5129(5) 0.054(3) Uani 1 1 d . . . . .
C25 C 1.2226(11) 0.9489(9) 0.5345(6) 0.070(4) Uani 1 1 d . . . . .
H25 H 1.2377 0.9831 0.5017 0.084 Uiso 1 1 calc R U . . .
C26 C 1.2834(11) 0.9865(9) 0.6017(8) 0.074(4) Uani 1 1 d . . . . .
H26 H 1.3385 1.0448 0.6130 0.088 Uiso 1 1 calc R U . . .
C27 C 0.9712(14) 1.1636(9) 0.0652(6) 0.078(4) Uani 1 1 d . . . . .
C28 C 0.8681(15) 1.1649(9) 0.0547(7) 0.083(4) Uani 1 1 d . . . . .
C29 C 0.8760(19) 1.2420(13) 0.0928(10) 0.125(7) Uani 1 1 d D . . . .
C30 C 0.9924(15) 1.2956(9) 0.1300(9) 0.092(5) Uani 1 1 d . . . . .
C31 C 1.0498(11) 1.2449(9) 0.1108(7) 0.079(4) Uani 1 1 d D . . . .
C32 C 0.9922(15) 1.0905(10) 0.0374(8) 0.099(5) Uani 1 1 d . . . . .
H32A H 0.9264 1.0358 0.0286 0.148 Uiso 1 1 calc R U . . .
H32B H 1.0510 1.0886 0.0704 0.148 Uiso 1 1 calc R U . . .
H32C H 1.0135 1.0977 -0.0056 0.148 Uiso 1 1 calc R U . . .
C33 C 0.7651(14) 1.1041(13) 0.0122(9) 0.122(7) Uani 1 1 d . . . . .
H33A H 0.7486 1.1250 -0.0285 0.183 Uiso 1 1 calc R U . . .
H33B H 0.7095 1.0981 0.0376 0.183 Uiso 1 1 calc R U . . .
H33C H 0.7659 1.0473 -0.0019 0.183 Uiso 1 1 calc R U . . .
C34 C 0.793(2) 1.2775(17) 0.1022(15) 0.197(12) Uani 1 1 d D U . . .
H34A H 0.7821 1.3057 0.0650 0.295 Uiso 1 1 calc R U . . .
H34B H 0.8200 1.3204 0.1463 0.295 Uiso 1 1 calc R U . . .
H34C H 0.7242 1.2294 0.1013 0.295 Uiso 1 1 calc R U . . .
C35 C 1.044(2) 1.3844(10) 0.1826(11) 0.159(9) Uani 1 1 d . U . . .
H35A H 1.1031 1.3864 0.2180 0.238 Uiso 1 1 calc R U . . .
H35B H 0.9891 1.3919 0.2040 0.238 Uiso 1 1 calc R U . . .
H35C H 1.0733 1.4315 0.1594 0.238 Uiso 1 1 calc R U . . .
C36 C 1.1681(12) 1.2715(16) 0.1307(9) 0.147(9) Uani 1 1 d D U . . .
H36A H 1.2045 1.3145 0.1058 0.220 Uiso 1 1 calc R U . . .
H36B H 1.1822 1.2201 0.1192 0.220 Uiso 1 1 calc R U . . .
H36C H 1.1958 1.2973 0.1801 0.220 Uiso 1 1 calc R U . . .
C37 C 0.4644(13) 0.9437(15) 0.2561(11) 0.102(5) Uani 1 1 d . U . . .
C38 C 0.5070(17) 1.0364(19) 0.2826(10) 0.122(8) Uani 1 1 d . . . . .
C39 C 0.5381(14) 1.0778(12) 0.2334(10) 0.096(5) Uani 1 1 d . . . . .
C40 C 0.5119(10) 1.0125(10) 0.1750(8) 0.077(4) Uani 1 1 d . . . . .
C41 C 0.4619(9) 0.9286(10) 0.1864(8) 0.076(4) Uani 1 1 d . . . . .
C42 C 0.4148(19) 0.8776(19) 0.2944(15) 0.187(13) Uani 1 1 d . . . . .
H42A H 0.4069 0.8205 0.2708 0.280 Uiso 1 1 calc R U . . .
H42B H 0.3431 0.8739 0.2970 0.280 Uiso 1 1 calc R U . . .
H42C H 0.4614 0.8947 0.3409 0.280 Uiso 1 1 calc R U . . .
C43 C 0.522(2) 1.0814(18) 0.3603(12) 0.187(12) Uani 1 1 d . . . . .
H43A H 0.5973 1.1262 0.3790 0.280 Uiso 1 1 calc R U . . .
H43B H 0.5071 1.0371 0.3872 0.280 Uiso 1 1 calc R U . . .
H43C H 0.4724 1.1085 0.3624 0.280 Uiso 1 1 calc R U . . .
C44 C 0.5945(17) 1.1776(13) 0.2447(14) 0.181(11) Uani 1 1 d . U . . .
H44A H 0.6081 1.2051 0.2931 0.271 Uiso 1 1 calc R U . . .
H44B H 0.5477 1.1967 0.2164 0.271 Uiso 1 1 calc R U . . .
H44C H 0.6636 1.1946 0.2316 0.271 Uiso 1 1 calc R U . . .
C45 C 0.5260(14) 1.0326(15) 0.1095(10) 0.134(8) Uani 1 1 d . . . . .
H45A H 0.5694 1.0055 0.0915 0.201 Uiso 1 1 calc R U . . .
H45B H 0.5633 1.0961 0.1158 0.201 Uiso 1 1 calc R U . . .
H45C H 0.4548 1.0098 0.0771 0.201 Uiso 1 1 calc R U . . .
C46 C 0.4305(17) 0.8430(12) 0.1348(12) 0.157(9) Uani 1 1 d . . . . .
H46A H 0.4228 0.8525 0.0884 0.235 Uiso 1 1 calc R U . . .
H46B H 0.3614 0.7989 0.1384 0.235 Uiso 1 1 calc R U . . .
H46C H 0.4870 0.8227 0.1447 0.235 Uiso 1 1 calc R U . . .
C47 C 0.8503(11) 0.6815(7) 0.0962(4) 0.048(6) Uani 0.537(16) 1 d G U P A 1
C48 C 0.9508(9) 0.7052(6) 0.1363(5) 0.084(8) Uani 0.537(16) 1 d G U P A 1
C49 C 0.9456(8) 0.6415(7) 0.1696(5) 0.088(8) Uani 0.537(16) 1 d G U P A 1
C50 C 0.8420(9) 0.5783(6) 0.1501(4) 0.091(10) Uani 0.537(16) 1 d G U P A 1
C51 C 0.7831(9) 0.6030(7) 0.1047(4) 0.078(5) Uani 0.537(16) 1 d G U P A 1
C52 C 0.8203(17) 0.7309(11) 0.0523(6) 0.102(10) Uani 0.537(16) 1 d G U P A 1
H52A H 0.8783 0.7572 0.0297 0.153 Uiso 0.537(16) 1 calc R U P A 1
H52B H 0.8091 0.7771 0.0797 0.153 Uiso 0.537(16) 1 calc R U P A 1
H52C H 0.7530 0.6920 0.0175 0.153 Uiso 0.537(16) 1 calc R U P A 1
C53 C 1.0462(14) 0.7843(8) 0.1425(9) 0.161(17) Uani 0.537(16) 1 d G U P A 1
H53A H 1.0819 0.7752 0.1064 0.241 Uiso 0.537(16) 1 calc R U P A 1
H53B H 1.0964 0.7997 0.1875 0.241 Uiso 0.537(16) 1 calc R U P A 1
H53C H 1.0253 0.8318 0.1379 0.241 Uiso 0.537(16) 1 calc R U P A 1
C54 C 1.0347(12) 0.6409(11) 0.2174(7) 0.179(17) Uani 0.537(16) 1 d G U P A 1
H54A H 1.0656 0.6933 0.2551 0.268 Uiso 0.537(16) 1 calc R U P A 1
H54B H 1.0906 0.6404 0.1938 0.268 Uiso 0.537(16) 1 calc R U P A 1
H54C H 1.0083 0.5887 0.2356 0.268 Uiso 0.537(16) 1 calc R U P A 1
C55 C 0.8016(14) 0.4988(9) 0.1734(7) 0.129(12) Uani 0.537(16) 1 d G U P A 1
H55A H 0.8051 0.4519 0.1415 0.193 Uiso 0.537(16) 1 calc R U P A 1
H55B H 0.7261 0.4827 0.1754 0.193 Uiso 0.537(16) 1 calc R U P A 1
H55C H 0.8460 0.5080 0.2192 0.193 Uiso 0.537(16) 1 calc R U P A 1
C56 C 0.6691(11) 0.5545(10) 0.0713(7) 0.164(18) Uani 0.537(16) 1 d G U P A 1
H56A H 0.6599 0.5172 0.0272 0.246 Uiso 0.537(16) 1 calc R U P A 1
H56B H 0.6373 0.5952 0.0638 0.246 Uiso 0.537(16) 1 calc R U P A 1
H56C H 0.6325 0.5180 0.1004 0.246 Uiso 0.537(16) 1 calc R U P A 1
C47' C 0.9207(10) 0.7044(6) 0.1172(5) 0.067(8) Uani 0.463(16) 1 d G U P A 2
C48' C 0.9926(9) 0.6877(7) 0.1702(6) 0.064(8) Uani 0.463(16) 1 d G U P A 2
C49' C 0.9278(10) 0.6032(8) 0.1850(5) 0.078(10) Uani 0.463(16) 1 d G U P A 2
C50' C 0.8159(9) 0.5676(6) 0.1413(5) 0.072(9) Uani 0.463(16) 1 d G U P A 2
C51' C 0.8115(9) 0.6301(7) 0.0994(4) 0.078(5) Uani 0.463(16) 1 d G U P A 2
C52' C 0.9545(17) 0.7865(9) 0.0855(8) 0.114(14) Uani 0.463(16) 1 d G U P A 2
H52D H 0.9849 0.7763 0.0468 0.171 Uiso 0.463(16) 1 calc R U P A 2
H52E H 1.0091 0.8380 0.1205 0.171 Uiso 0.463(16) 1 calc R U P A 2
H52F H 0.8905 0.7964 0.0696 0.171 Uiso 0.463(16) 1 calc R U P A 2
C53' C 1.1162(12) 0.7491(11) 0.2046(10) 0.130(16) Uani 0.463(16) 1 d G U P A 2
H53D H 1.1310 0.7526 0.2539 0.195 Uiso 0.463(16) 1 calc R U P A 2
H53E H 1.1336 0.8076 0.1969 0.195 Uiso 0.463(16) 1 calc R U P A 2
H53F H 1.1609 0.7252 0.1842 0.195 Uiso 0.463(16) 1 calc R U P A 2
C54' C 0.9705(16) 0.5589(13) 0.2380(8) 0.111(13) Uani 0.463(16) 1 d G U P A 2
H54D H 1.0437 0.5668 0.2357 0.167 Uiso 0.463(16) 1 calc R U P A 2
H54E H 0.9218 0.4963 0.2269 0.167 Uiso 0.463(16) 1 calc R U P A 2
H54F H 0.9724 0.5860 0.2844 0.167 Uiso 0.463(16) 1 calc R U P A 2
C55' C 0.7186(14) 0.4788(9) 0.1397(8) 0.123(15) Uani 0.463(16) 1 d G U P A 2
H55D H 0.6610 0.4907 0.1543 0.185 Uiso 0.463(16) 1 calc R U P A 2
H55E H 0.7441 0.4487 0.1707 0.185 Uiso 0.463(16) 1 calc R U P A 2
H55F H 0.6902 0.4418 0.0929 0.185 Uiso 0.463(16) 1 calc R U P A 2
C56' C 0.7088(13) 0.6195(11) 0.0454(6) 0.137(15) Uani 0.463(16) 1 d G U P A 2
H56D H 0.6429 0.5851 0.0588 0.205 Uiso 0.463(16) 1 calc R U P A 2
H56E H 0.7071 0.5895 0.0001 0.205 Uiso 0.463(16) 1 calc R U P A 2
H56F H 0.7123 0.6773 0.0438 0.205 Uiso 0.463(16) 1 calc R U P A 2
C57 C 0.3883(13) 0.4785(9) 0.3233(9) 0.081(4) Uani 1 1 d . . . . .
C58 C 0.3654(14) 0.5038(14) 0.2595(11) 0.118(7) Uani 1 1 d . . . . .
C59 C 0.3974(18) 0.4651(12) 0.2063(10) 0.116(7) Uani 1 1 d . . . . .
C60 C 0.4463(14) 0.4139(13) 0.2353(10) 0.110(6) Uani 1 1 d . . . . .
C61 C 0.4344(13) 0.4224(12) 0.3073(10) 0.106(6) Uani 1 1 d . . . . .
C62 C 0.3560(17) 0.5029(12) 0.3820(11) 0.129(7) Uani 1 1 d . . . . .
H62A H 0.2951 0.4522 0.3875 0.194 Uiso 1 1 calc R U . . .
H62B H 0.3334 0.5495 0.3769 0.194 Uiso 1 1 calc R U . . .
H62C H 0.4170 0.5240 0.4226 0.194 Uiso 1 1 calc R U . . .
C63 C 0.3201(19) 0.5689(13) 0.2542(12) 0.144(8) Uani 1 1 d . . . . .
H63A H 0.2585 0.5547 0.2751 0.216 Uiso 1 1 calc R U . . .
H63B H 0.2959 0.5674 0.2057 0.216 Uiso 1 1 calc R U . . .
H63C H 0.3764 0.6275 0.2781 0.216 Uiso 1 1 calc R U . . .
C64 C 0.3952(16) 0.4872(14) 0.1434(11) 0.154(9) Uani 1 1 d . U . . .
H64A H 0.4166 0.4501 0.1134 0.231 Uiso 1 1 calc R U . . .
H64B H 0.4459 0.5486 0.1503 0.231 Uiso 1 1 calc R U . . .
H64C H 0.3216 0.4784 0.1222 0.231 Uiso 1 1 calc R U . . .
C65 C 0.5001(17) 0.3608(10) 0.2022(10) 0.132(7) Uani 1 1 d . U . . .
H65A H 0.4495 0.3195 0.1598 0.198 Uiso 1 1 calc R U . . .
H65B H 0.5191 0.3286 0.2340 0.198 Uiso 1 1 calc R U . . .
H65C H 0.5660 0.4006 0.1917 0.198 Uiso 1 1 calc R U . . .
C66 C 0.4637(18) 0.3673(14) 0.3518(11) 0.149(9) Uani 1 1 d . . . . .
H66A H 0.4880 0.3990 0.4001 0.224 Uiso 1 1 calc R U . . .
H66B H 0.5222 0.3554 0.3385 0.224 Uiso 1 1 calc R U . . .
H66C H 0.3999 0.3119 0.3455 0.224 Uiso 1 1 calc R U . . .
C67 C 0.2401(16) 0.0642(16) 0.1805(11) 0.156(8) Uani 1 1 d D U . . .

loop_
_atom_site_aniso_label
_atom_site_aniso_U_11
_atom_site_aniso_U_22
_atom_site_aniso_U_33
_atom_site_aniso_U_23
_atom_site_aniso_U_13
_atom_site_aniso_U_12
Rh1 0.0686(7) 0.0424(5) 0.0456(5) 0.0053(4) 0.0001(4) 0.0199(5)
Rh2 0.0559(6) 0.0788(7) 0.0446(5) 0.0088(5) 0.0023(4) 0.0400(5)
Rh3 0.0839(7) 0.0520(5) 0.0293(5) 0.0027(4) 0.0110(4) 0.0340(5)
Rh4 0.0891(9) 0.0551(6) 0.0470(6) -0.0006(5) 0.0052(5) -0.0031(6)
N1 0.065(7) 0.047(5) 0.055(6) 0.005(4) 0.004(5) 0.029(5)
N2 0.045(5) 0.041(5) 0.040(5) -0.001(4) 0.000(4) 0.014(4)
N3 0.049(5) 0.030(4) 0.044(5) 0.000(4) -0.030(4) 0.014(4)
N4 0.083(7) 0.050(6) 0.030(5) 0.001(4) 0.009(5) 0.026(5)
N5 0.094(8) 0.045(5) 0.032(5) 0.005(4) 0.003(5) 0.033(6)
N6 0.099(9) 0.042(5) 0.034(5) 0.002(4) 0.018(5) 0.005(6)
N7 0.071(6) 0.049(5) 0.024(4) 0.012(4) 0.017(4) 0.027(5)
N8 0.055(6) 0.056(6) 0.045(5) 0.006(5) 0.012(5) 0.027(5)
O1 0.046(4) 0.055(4) 0.047(4) 0.011(3) 0.013(3) 0.026(4)
O2 0.072(6) 0.067(6) 0.052(5) 0.004(4) -0.001(4) 0.033(5)
O3 0.064(5) 0.049(4) 0.052(5) 0.008(4) 0.011(4) 0.012(4)
O4 0.120(8) 0.050(5) 0.051(5) -0.014(4) 0.001(5) 0.027(5)
O5 0.51(5) 0.23(3) 0.21(3) -0.02(2) -0.14(3) 0.03(3)
O6 0.091(10) 0.161(13) 0.32(2) 0.099(14) 0.032(12) 0.070(10)
O7 0.130(14) 0.31(3) 0.36(3) 0.16(2) 0.095(17) 0.143(18)
S1 0.099(4) 0.156(6) 0.248(9) 0.067(6) 0.023(5) 0.075(4)
F1 0.134(10) 0.35(2) 0.214(15) 0.047(13) 0.032(9) 0.149(13)
F3 0.233(17) 0.242(17) 0.48(3) 0.197(18) 0.168(18) 0.162(15)
C1 0.036(6) 0.054(6) 0.020(4) 0.015(4) 0.004(4) 0.009(5)
C2 0.049(6) 0.043(6) 0.025(5) 0.004(4) 0.004(4) 0.025(5)
C3 0.049(6) 0.046(6) 0.028(5) 0.005(4) 0.002(5) 0.022(5)
C4 0.056(7) 0.074(8) 0.032(6) 0.013(5) 0.004(5) 0.025(6)
C5 0.059(8) 0.050(6) 0.049(7) -0.001(5) -0.003(6) 0.036(6)
C6 0.074(9) 0.049(7) 0.035(6) 0.003(5) 0.003(6) 0.016(7)
C7 0.097(11) 0.067(8) 0.048(7) -0.011(6) 0.006(7) 0.035(8)
C8 0.103(11) 0.077(9) 0.046(7) -0.003(6) 0.009(7) 0.054(8)
C9 0.062(8) 0.057(7) 0.038(6) 0.012(5) 0.013(5) 0.021(6)
C10 0.068(9) 0.062(8) 0.069(9) -0.007(7) -0.005(7) 0.034(7)
C11 0.105(12) 0.067(9) 0.075(10) 0.002(8) 0.011(9) 0.033(9)
C12 0.142(14) 0.064(8) 0.038(7) 0.000(6) -0.002(8) 0.052(9)
C13 0.126(13) 0.092(10) 0.055(8) -0.011(7) 0.010(8) 0.070(10)
C14 0.057(8) 0.046(6) 0.062(8) -0.006(6) 0.010(6) 0.006(6)
C15 0.100(10) 0.068(8) 0.037(7) 0.002(6) -0.007(7) 0.041(8)
C16 0.104(12) 0.068(8) 0.081(10) 0.005(8) 0.011(9) 0.052(9)
C17 0.054(8) 0.083(10) 0.070(9) 0.035(8) 0.005(7) 0.018(8)
C18 0.096(11) 0.109(12) 0.036(7) 0.026(7) 0.000(7) 0.013(9)
C19 0.075(9) 0.068(8) 0.038(6) 0.013(6) 0.018(6) 0.041(7)
C20 0.128(14) 0.065(9) 0.045(8) 0.016(7) 0.001(8) 0.006(9)
C21 0.135(15) 0.065(9) 0.078(11) 0.010(8) 0.017(10) 0.048(10)
C22 0.078(10) 0.122(13) 0.053(8) 0.023(8) 0.003(7) 0.066(10)
C23 0.109(12) 0.071(9) 0.050(8) 0.013(7) 0.015(8) 0.024(8)
C24 0.071(8) 0.064(8) 0.033(6) 0.021(5) 0.013(5) 0.034(7)
C25 0.084(10) 0.084(10) 0.048(8) 0.022(7) 0.012(7) 0.042(9)
C26 0.072(9) 0.061(8) 0.078(10) 0.011(7) 0.011(8) 0.023(7)
C27 0.117(13) 0.068(9) 0.042(7) 0.012(6) 0.027(8) 0.031(9)
C28 0.120(14) 0.066(9) 0.050(8) 0.003(7) -0.004(8) 0.040(9)
C29 0.20(2) 0.114(15) 0.105(14) 0.044(12) 0.021(14) 0.111(17)
C30 0.102(12) 0.046(8) 0.106(13) 0.001(8) 0.019(10) 0.019(8)
C31 0.068(9) 0.073(9) 0.063(9) 0.016(7) -0.005(7) 0.007(8)
C32 0.141(15) 0.098(11) 0.081(11) 0.024(9) 0.022(10) 0.077(11)
C33 0.095(12) 0.137(15) 0.078(11) 0.044(11) -0.027(9) 0.006(11)
C34 0.24(2) 0.174(19) 0.26(3) 0.115(19) 0.035(19) 0.153(19)
C35 0.21(2) 0.053(9) 0.136(16) 0.022(10) 0.024(15) -0.016(11)
C36 0.081(12) 0.22(2) 0.073(11) 0.030(13) 0.006(9) 0.003(13)
C37 0.060(9) 0.159(14) 0.110(12) 0.062(11) 0.048(8) 0.049(9)
C38 0.105(14) 0.20(2) 0.079(12) -0.009(14) -0.007(11) 0.109(16)
C39 0.111(14) 0.104(13) 0.104(14) 0.020(11) 0.013(11) 0.084(11)
C40 0.049(8) 0.074(9) 0.099(11) -0.005(8) -0.010(7) 0.040(7)
C41 0.028(6) 0.090(11) 0.096(11) 0.010(9) -0.012(7) 0.027(7)
C42 0.15(2) 0.25(3) 0.25(3) 0.19(3) 0.10(2) 0.10(2)
C43 0.19(2) 0.26(3) 0.15(2) -0.02(2) 0.071(19) 0.15(2)
C44 0.136(16) 0.118(15) 0.27(3) -0.008(15) -0.057(16) 0.097(14)
C45 0.094(13) 0.19(2) 0.112(15) 0.078(15) -0.018(11) 0.057(14)
C46 0.117(16) 0.100(14) 0.18(2) -0.035(14) -0.051(14) 0.029(12)
C47 0.060(13) 0.064(12) 0.022(9) 0.016(8) 0.007(8) 0.028(10)
C48 0.084(15) 0.076(12) 0.095(16) -0.025(10) 0.027(13) 0.052(10)
C49 0.101(15) 0.113(15) 0.056(14) 0.015(12) 0.026(11) 0.052(11)
C50 0.122(15) 0.070(13) 0.112(19) 0.018(12) 0.028(13) 0.075(11)
C51 0.092(10) 0.096(10) 0.038(7) -0.006(7) 0.009(7) 0.045(9)
C52 0.13(2) 0.091(19) 0.10(2) 0.021(16) 0.041(18) 0.057(18)
C53 0.20(3) 0.12(2) 0.19(3) 0.03(2) 0.12(3) 0.064(18)
C54 0.19(3) 0.22(3) 0.14(3) -0.02(2) -0.01(2) 0.16(3)
C55 0.11(2) 0.104(18) 0.21(3) 0.031(19) 0.09(2) 0.073(16)
C56 0.23(3) 0.15(3) 0.11(2) -0.014(19) 0.10(2) 0.08(2)
C47' 0.096(14) 0.080(13) 0.029(10) 0.021(10) 0.018(11) 0.038(11)
C48' 0.041(13) 0.086(16) 0.056(14) 0.006(12) 0.011(11) 0.022(12)
C49' 0.095(17) 0.065(14) 0.068(15) -0.011(11) 0.047(13) 0.027(13)
C50' 0.106(14) 0.067(14) 0.041(12) 0.001(10) 0.027(11) 0.036(11)
C51' 0.092(10) 0.096(10) 0.038(7) -0.006(7) 0.009(7) 0.045(9)
C52' 0.19(3) 0.11(2) 0.054(18) 0.042(16) 0.07(2) 0.05(2)
C53' 0.17(3) 0.09(2) 0.15(3) 0.01(2) 0.07(2) 0.07(2)
C54' 0.14(3) 0.12(2) 0.11(2) 0.015(19) 0.01(2) 0.10(2)
C55' 0.09(2) 0.09(2) 0.17(3) -0.02(2) 0.03(2) 0.05(2)
C56' 0.18(3) 0.15(3) 0.052(17) 0.021(18) 0.050(19) 0.04(2)
C57 0.088(11) 0.055(8) 0.085(11) 0.006(8) 0.035(9) 0.014(8)
C58 0.068(11) 0.102(14) 0.106(15) -0.004(13) -0.011(10) -0.018(10)
C59 0.149(18) 0.070(11) 0.075(12) -0.009(9) -0.018(12) 0.019(11)
C60 0.088(12) 0.092(13) 0.087(13) -0.012(10) 0.011(10) -0.006(10)
C61 0.062(10) 0.083(12) 0.121(15) 0.046(11) 0.021(10) -0.027(9)
C62 0.146(18) 0.089(12) 0.140(18) 0.035(12) 0.070(15) 0.022(12)
C63 0.16(2) 0.102(15) 0.15(2) 0.046(14) 0.005(15) 0.040(15)
C64 0.091(13) 0.150(17) 0.117(15) 0.036(14) -0.036(11) -0.028(12)
C65 0.172(18) 0.051(9) 0.130(15) -0.017(9) 0.017(13) 0.027(10)
C66 0.145(19) 0.127(17) 0.114(16) 0.050(14) 0.013(13) -0.004(14)
C67 0.105(15) 0.24(3) 0.15(2) 0.033(18) 0.013(13) 0.11(2)

loop_
_atom_type_symbol
_atom_type_description
_atom_type_scat_dispersion_real
_atom_type_scat_dispersion_imag
_atom_type_scat_source
C C 0.0033 0.0016 'International Tables Vol C Tables 4.2.6.8 and 6.1.1.4'
H H 0.0000 0.0000 'International Tables Vol C Tables 4.2.6.8 and 6.1.1.4'
N N 0.0061 0.0033 'International Tables Vol C Tables 4.2.6.8 and 6.1.1.4'
O O 0.0106 0.0060 'International Tables Vol C Tables 4.2.6.8 and 6.1.1.4'
F F 0.0171 0.0103 'International Tables Vol C Tables 4.2.6.8 and 6.1.1.4'
S S 0.1246 0.1234 'International Tables Vol C Tables 4.2.6.8 and 6.1.1.4'
Rh Rh -1.1178 0.9187 'International Tables Vol C Tables 4.2.6.8 and 6.1.1.4'

loop_
_geom_angle_atom_site_label_1
_geom_angle_atom_site_label_2
_geom_angle_atom_site_label_3
_geom_angle
_geom_angle_site_symmetry_1
_geom_angle_site_symmetry_3
O2 Rh1 O1 79.0(3) . .
O2 Rh1 C27 141.7(5) . .
O1 Rh1 C27 96.3(4) . .
O2 Rh1 C28 105.8(6) . .
O1 Rh1 C28 107.2(4) . .
C27 Rh1 C28 38.9(6) . .
O2 Rh1 C29 95.2(6) . .
O1 Rh1 C29 141.9(6) . .
C27 Rh1 C29 65.3(7) . .
C28 Rh1 C29 37.8(6) . .
O2 Rh1 C30 120.8(5) . .
O1 Rh1 C30 159.8(5) . .
C27 Rh1 C30 66.0(6) . .
C28 Rh1 C30 65.6(6) . .
C29 Rh1 C30 40.7(7) . .
O2 Rh1 C31 159.8(5) . .
O1 Rh1 C31 120.5(5) . .
C27 Rh1 C31 39.2(5) . .
C28 Rh1 C31 65.3(6) . .
C29 Rh1 C31 66.5(7) . .
C30 Rh1 C31 39.4(6) . .
O2 Rh1 N5 84.8(4) . .
O1 Rh1 N5 86.0(3) . .
C27 Rh1 N5 133.1(6) . .
C28 Rh1 N5 164.2(5) . .
C29 Rh1 N5 131.4(6) . .
C30 Rh1 N5 99.0(5) . .
C31 Rh1 N5 100.7(4) . .
N3 Rh2 N8 88.1(4) . 2_776
N3 Rh2 C40 98.7(5) . .
N8 Rh2 C40 146.9(4) 2_776 .
N3 Rh2 N1 76.3(4) . .
N8 Rh2 N1 88.0(3) 2_776 .
C40 Rh2 N1 125.1(4) . .
N3 Rh2 C37 160.8(5) . .
N8 Rh2 C37 109.5(6) 2_776 .
C40 Rh2 C37 62.3(7) . .
N1 Rh2 C37 111.0(7) . .
N3 Rh2 C39 103.9(6) . .
N8 Rh2 C39 109.0(6) 2_776 .
C40 Rh2 C39 37.9(6) . .
N1 Rh2 C39 163.0(6) . .
C37 Rh2 C39 63.7(7) . .
N3 Rh2 C38 136.7(9) . .
N8 Rh2 C38 91.8(5) 2_776 .
C40 Rh2 C38 61.2(7) . .
N1 Rh2 C38 147.0(9) . .
C37 Rh2 C38 38.8(8) . .
C39 Rh2 C38 36.2(7) . .
N3 Rh2 C41 125.2(5) . .
N8 Rh2 C41 146.6(5) 2_776 .
C40 Rh2 C41 37.7(5) . .
N1 Rh2 C41 101.7(5) . .
C37 Rh2 C41 37.2(6) . .
C39 Rh2 C41 64.0(6) . .
C38 Rh2 C41 62.8(6) . .
N4 Rh3 C49 131.0(4) . .
N4 Rh3 C50 99.4(4) . .
C49 Rh3 C50 37.42(15) . .
N4 Rh3 C48 159.1(4) . .
C49 Rh3 C48 37.39(17) . .
C50 Rh3 C48 61.9(2) . .
N4 Rh3 C51' 111.0(4) . .
N4 Rh3 N7 86.8(3) . .
C49 Rh3 N7 97.5(4) . .
C50 Rh3 N7 119.9(4) . .
C48 Rh3 N7 110.0(4) . .
C51' Rh3 N7 155.5(4) . .
N4 Rh3 N2 77.2(4) . .
C49 Rh3 N2 151.3(4) . .
C50 Rh3 N2 151.7(3) . .
C48 Rh3 N2 114.4(4) . .
C51' Rh3 N2 111.5(3) . .
N7 Rh3 N2 88.2(3) . .
N4 Rh3 C47' 150.6(4) . .
C51' Rh3 C47' 39.92(17) . .
N7 Rh3 C47' 122.1(4) . .
N2 Rh3 C47' 106.5(3) . .
N4 Rh3 C51 98.8(4) . .
C49 Rh3 C51 61.5(2) . .
C50 Rh3 C51 36.49(16) . .
C48 Rh3 C51 60.9(2) . .
N7 Rh3 C51 156.2(3) . .
N2 Rh3 C51 115.6(3) . .
N4 Rh3 C47 128.0(4) . .
C49 Rh3 C47 61.5(2) . .
C50 Rh3 C47 60.9(2) . .
C48 Rh3 C47 36.45(16) . .
N7 Rh3 C47 145.2(4) . .
N2 Rh3 C47 98.7(3) . .
C51 Rh3 C47 35.98(16) . .
N4 Rh3 C50' 93.8(4) . .
C51' Rh3 C50' 39.50(16) . .
N7 Rh3 C50' 126.3(4) . .
N2 Rh3 C50' 144.2(4) . .
C47' Rh3 C50' 65.7(2) . .
N4 Rh3 C48' 150.3(4) . .
C51' Rh3 C48' 65.3(3) . .
N7 Rh3 C48' 90.8(4) . .
N2 Rh3 C48' 132.4(4) . .
C47' Rh3 C48' 38.59(17) . .
C50' Rh3 C48' 64.1(2) . .
O3 Rh4 C61 154.9(7) . .
O3 Rh4 O4 80.1(3) . .
C61 Rh4 O4 123.7(7) . .
O3 Rh4 C60 137.8(7) . .
C61 Rh4 C60 41.7(7) . .
O4 Rh4 C60 96.4(6) . .
O3 Rh4 C57 117.6(5) . .
C61 Rh4 C57 38.2(6) . .
O4 Rh4 C57 161.8(5) . .
C60 Rh4 C57 68.0(6) . .
O3 Rh4 N6 87.8(4) . 2_776
C61 Rh4 N6 100.5(6) . 2_776
O4 Rh4 N6 85.8(4) . 2_776
C60 Rh4 N6 134.1(7) . 2_776
C57 Rh4 N6 98.3(5) . 2_776
O3 Rh4 C58 93.2(7) . .
C61 Rh4 C58 63.4(8) . .
O4 Rh4 C58 142.7(6) . .
C60 Rh4 C58 64.4(8) . .
C57 Rh4 C58 39.5(7) . .
N6 Rh4 C58 130.9(7) 2_776 .
O3 Rh4 C59 102.0(6) . .
C61 Rh4 C59 65.6(8) . .
O4 Rh4 C59 107.7(7) . .
C60 Rh4 C59 38.7(7) . .
C57 Rh4 C59 66.4(8) . .
N6 Rh4 C59 164.3(7) 2_776 .
C58 Rh4 C59 37.5(7) . .
C1 N1 C4 118.3(9) . .
C1 N1 Rh2 114.9(7) . .
C4 N1 Rh2 126.8(8) . .
C2 N2 C3 118.0(9) . .
C2 N2 Rh3 131.2(7) . .
C3 N2 Rh3 110.7(7) . .
O2 N3 C5 115.3(10) . .
O2 N3 Rh2 125.4(7) . .
C5 N3 Rh2 119.1(7) . .
C6 N4 O4 113.6(10) . .
C6 N4 Rh3 120.3(8) . .
O4 N4 Rh3 126.1(8) . .
C7 N5 C11 118.6(11) . .
C7 N5 Rh1 121.9(8) . .
C11 N5 Rh1 119.4(9) . .
C16 N6 C12 117.2(12) . .
C16 N6 Rh4 120.8(11) . 2_776
C12 N6 Rh4 122.0(8) . 2_776
C17 N7 C21 118.1(11) . .
C17 N7 Rh3 120.9(8) . .
C21 N7 Rh3 120.7(9) . .
C22 N8 C26 115.9(11) . .
C22 N8 Rh2 121.6(9) . 2_776
C26 N8 Rh2 121.9(9) . 2_776
C5 O1 Rh1 106.9(6) . .
N3 O2 Rh1 113.1(7) . .
C6 O3 Rh4 107.8(7) . .
N4 O4 Rh4 110.2(7) . .
O7 S1 O6 118.3(11) . .
O7 S1 O5 101.1(19) . .
O6 S1 O5 114(2) . .
O7 S1 C67 118.6(13) . .
O6 S1 C67 105.8(11) . .
O5 S1 C67 97.4(17) . .
N1 C1 C2 119.5(9) . .
N1 C1 C5 117.1(10) . .
C2 C1 C5 123.4(9) . .
N2 C2 C1 122.0(9) . .
C4 C3 N2 121.4(10) . .
C4 C3 C6 119.3(11) . .
N2 C3 C6 119.3(10) . .
C3 C4 N1 120.8(11) . .
O1 C5 N3 125.7(10) . .
O1 C5 C1 122.0(9) . .
N3 C5 C1 112.3(11) . .
O3 C6 N4 127.7(11) . .
O3 C6 C3 119.8(11) . .
N4 C6 C3 112.4(11) . .
N5 C7 C8 121.4(11) . .
C9 C8 C7 120.8(13) . .
C8 C9 C10 116.1(11) . .
C8 C9 C14 121.4(12) . .
C10 C9 C14 122.4(11) . .
C11 C10 C9 120.5(12) . .
C10 C11 N5 122.4(15) . .
N6 C12 C13 121.1(12) . .
C12 C13 C14 120.6(15) . .
C13 C14 C15 116.5(13) . .
C13 C14 C9 119.7(13) . .
C15 C14 C9 123.3(11) . .
C16 C15 C14 119.2(12) . .
N6 C16 C15 123.5(14) . .
N7 C17 C18 126.5(13) . .
C17 C18 C19 116.2(13) . .
C20 C19 C18 112.0(11) . .
C20 C19 C24 127.2(12) . .
C18 C19 C24 120.8(12) . .
C19 C20 C21 130.2(14) . .
C20 C21 N7 116.4(14) . .
N8 C22 C23 124.4(14) . .
C24 C23 C22 119.2(14) . .
C25 C24 C23 114.4(11) . .
C25 C24 C19 125.2(11) . .
C23 C24 C19 120.4(12) . .
C24 C25 C26 124.0(13) . .
N8 C26 C25 122.0(13) . .
C28 C27 C31 108.3(13) . .
C28 C27 C32 125.6(14) . .
C31 C27 C32 126.0(16) . .
C28 C27 Rh1 71.0(8) . .
C31 C27 Rh1 71.3(8) . .
C32 C27 Rh1 121.1(10) . .
C29 C28 C33 117.9(19) . .
C29 C28 C27 110.5(15) . .
C33 C28 C27 131.6(15) . .
C29 C28 Rh1 71.4(9) . .
C33 C28 Rh1 126.5(12) . .
C27 C28 Rh1 70.2(8) . .
C28 C29 C30 107.3(15) . .
C28 C29 C34 133(2) . .
C30 C29 C34 119.5(19) . .
C28 C29 Rh1 70.8(9) . .
C30 C29 Rh1 69.6(9) . .
C34 C29 Rh1 124.2(14) . .
C31 C30 C29 106.4(12) . .
C31 C30 C35 124.9(18) . .
C29 C30 C35 128.6(18) . .
C31 C30 Rh1 70.6(8) . .
C29 C30 Rh1 69.6(9) . .
C35 C30 Rh1 121.6(13) . .
C27 C31 C30 107.5(12) . .
C27 C31 C36 124.9(16) . .
C30 C31 C36 127.5(15) . .
C27 C31 Rh1 69.4(8) . .
C30 C31 Rh1 70.0(9) . .
C36 C31 Rh1 128.1(11) . .
C41 C37 C38 107.8(16) . .
C41 C37 C42 127(2) . .
C38 C37 C42 124(2) . .
C41 C37 Rh2 73.9(8) . .
C38 C37 Rh2 71.2(10) . .
C42 C37 Rh2 128.6(14) . .
C39 C38 C37 109.6(16) . .
C39 C38 C43 126(2) . .
C37 C38 C43 124(2) . .
C39 C38 Rh2 71.3(10) . .
C37 C38 Rh2 69.9(9) . .
C43 C38 Rh2 121.4(13) . .
C38 C39 C40 106.1(17) . .
C38 C39 C44 124(2) . .
C40 C39 C44 130(2) . .
C38 C39 Rh2 72.5(10) . .
C40 C39 Rh2 69.7(8) . .
C44 C39 Rh2 121.1(12) . .
C39 C40 C41 111.9(16) . .
C39 C40 C45 121.8(17) . .
C41 C40 C45 126.0(15) . .
C39 C40 Rh2 72.3(9) . .
C41 C40 Rh2 74.9(8) . .
C45 C40 Rh2 125.3(11) . .
C37 C41 C40 104.4(15) . .
C37 C41 C46 129.6(19) . .
C40 C41 C46 125.3(17) . .
C37 C41 Rh2 68.9(8) . .
C40 C41 Rh2 67.5(7) . .
C46 C41 Rh2 120.2(11) . .
C48 C47 C51 108.0 . .
C48 C47 C52 126.0 . .
C51 C47 C52 126.0 . .
C48 C47 Rh3 69.3(3) . .
C51 C47 Rh3 71.9(3) . .
C52 C47 Rh3 124.4(3) . .
C49 C48 C47 108.0 . .
C49 C48 C53 126.0 . .
C47 C48 C53 126.0 . .
C49 C48 Rh3 69.7(3) . .
C47 C48 Rh3 74.3(3) . .
C53 C48 Rh3 121.8(3) . .
C48 C49 C50 108.0 . .
C48 C49 C54 126.0 . .
C50 C49 C54 126.0 . .
C48 C49 Rh3 72.9(3) . .
C50 C49 Rh3 72.8(3) . .
C54 C49 Rh3 120.1(3) . .
C51 C50 C49 108.0 . .
C51 C50 C55 126.0 . .
C49 C50 C55 126.0 . .
C51 C50 Rh3 74.3(3) . .
C49 C50 Rh3 69.8(3) . .
C55 C50 Rh3 121.6(3) . .
C50 C51 C47 108.0 . .
C50 C51 C56 126.0 . .
C47 C51 C56 126.0 . .
C50 C51 Rh3 69.2(3) . .
C47 C51 Rh3 72.1(3) . .
C56 C51 Rh3 124.3(3) . .
C48' C47' C51' 108.0 . .
C48' C47' C52' 126.0 . .
C51' C47' C52' 126.0 . .
C48' C47' Rh3 74.3(3) . .
C51' C47' Rh3 68.7(3) . .
C52' C47' Rh3 122.7(3) . .
C47' C48' C49' 108.0 . .
C47' C48' C53' 126.0 . .
C49' C48' C53' 126.0 . .
C47' C48' Rh3 67.1(3) . .
C49' C48' Rh3 72.1(3) . .
C53' C48' Rh3 126.4(3) . .
C48' C49' C50' 108.0 . .
C48' C49' C54' 126.0 . .
C50' C49' C54' 126.0 . .
C48' C49' Rh3 70.3(3) . .
C50' C49' Rh3 68.0(3) . .
C54' C49' Rh3 127.3(3) . .
C51' C50' C49' 108.0 . .
C51' C50' C55' 126.0 . .
C49' C50' C55' 126.0 . .
C51' C50' Rh3 67.4(3) . .
C49' C50' Rh3 74.0(3) . .
C55' C50' Rh3 124.1(3) . .
C50' C51' C47' 108.0 . .
C50' C51' C56' 126.0 . .
C47' C51' C56' 126.0 . .
C50' C51' Rh3 73.1(3) . .
C47' C51' Rh3 71.4(3) . .
C56' C51' Rh3 121.3(3) . .
C61 C57 C62 132.6(19) . .
C61 C57 C58 103.7(16) . .
C62 C57 C58 123.4(19) . .
C61 C57 Rh4 68.4(8) . .
C62 C57 Rh4 128.9(12) . .
C58 C57 Rh4 71.2(9) . .
C59 C58 C57 113(2) . .
C59 C58 C63 125(2) . .
C57 C58 C63 122(2) . .
C59 C58 Rh4 73.3(12) . .
C57 C58 Rh4 69.3(10) . .
C63 C58 Rh4 121.8(13) . .
C64 C59 C58 123(2) . .
C64 C59 C60 130(2) . .
C58 C59 C60 106.3(19) . .
C64 C59 Rh4 121.0(14) . .
C58 C59 Rh4 69.1(10) . .
C60 C59 Rh4 66.8(10) . .
C59 C60 C61 105.1(18) . .
C59 C60 C65 129(2) . .
C61 C60 C65 126(2) . .
C59 C60 Rh4 74.5(11) . .
C61 C60 Rh4 67.6(8) . .
C65 C60 Rh4 122.0(12) . .
C57 C61 C60 112.0(18) . .
C57 C61 C66 127.5(19) . .
C60 C61 C66 120(2) . .
C57 C61 Rh4 73.5(10) . .
C60 C61 Rh4 70.7(9) . .
C66 C61 Rh4 127.0(12) . .
F3 C67 F1 107(2) . .
F3 C67 F2 119(2) . .
F1 C67 F2 111(2) . .
F3 C67 S1 101.9(15) . .
F1 C67 S1 118.4(15) . .
F2 C67 S1 100(2) . .

loop_
_geom_bond_atom_site_label_1
_geom_bond_atom_site_label_2
_geom_bond_distance
_geom_bond_site_symmetry_2
Rh1 O2 2.079(9) .
Rh1 O1 2.123(7) .
Rh1 C27 2.126(12) .
Rh1 C28 2.136(14) .
Rh1 C29 2.143(16) .
Rh1 C30 2.144(15) .
Rh1 C31 2.151(14) .
Rh1 N5 2.155(9) .
Rh2 N3 2.036(10) .
Rh2 N8 2.090(9) 2_776
Rh2 C40 2.123(14) .
Rh2 N1 2.127(9) .
Rh2 C37 2.154(15) .
Rh2 C39 2.156(14) .
Rh2 C38 2.171(17) .
Rh2 C41 2.219(12) .
Rh3 N4 2.061(10) .
Rh3 C49 2.095(8) .
Rh3 C50 2.133(7) .
Rh3 C48 2.135(8) .
Rh3 C51' 2.151(7) .
Rh3 N7 2.151(8) .
Rh3 N2 2.175(8) .
Rh3 C47' 2.188(8) .
Rh3 C51 2.196(8) .
Rh3 C47 2.198(7) .
Rh3 C50' 2.228(8) .
Rh3 C48' 2.286(9) .
Rh4 O3 2.062(8) .
Rh4 C61 2.077(14) .
Rh4 O4 2.080(11) .
Rh4 C60 2.120(16) .
Rh4 C57 2.142(15) .
Rh4 N6 2.164(10) 2_776
Rh4 C58 2.167(19) .
Rh4 C59 2.222(18) .
N1 C1 1.337(13) .
N1 C4 1.367(14) .
N2 C2 1.296(12) .
N2 C3 1.371(13) .
N3 O2 1.290(11) .
N3 C5 1.376(13) .
N4 C6 1.322(15) .
N4 O4 1.382(13) .
N5 C7 1.296(13) .
N5 C11 1.358(16) .
N6 C16 1.315(15) .
N6 C12 1.339(18) .
N6 Rh4 2.164(10) 2_776
N7 C17 1.304(12) .
N7 C21 1.358(17) .
N8 C22 1.310(17) .
N8 C26 1.316(16) .
N8 Rh2 2.090(9) 2_776
O1 C5 1.274(14) .
O3 C6 1.273(14) .
O5 S1 1.455(16) .
O6 S1 1.411(12) .
O7 S1 1.402(14) .
S1 C67 1.766(16) .
F1 C67 1.346(15) .
F2 C67 1.354(18) .
F3 C67 1.308(17) .
C1 C2 1.431(14) .
C1 C5 1.441(15) .
C3 C4 1.363(15) .
C3 C6 1.467(15) .
C7 C8 1.388(17) .
C8 C9 1.377(16) .
C9 C10 1.380(17) .
C9 C14 1.530(17) .
C10 C11 1.340(18) .
C12 C13 1.350(19) .
C13 C14 1.352(16) .
C14 C15 1.374(18) .
C15 C16 1.318(18) .
C17 C18 1.354(18) .
C18 C19 1.466(17) .
C19 C20 1.314(17) .
C19 C24 1.471(16) .
C20 C21 1.33(2) .
C22 C23 1.410(18) .
C23 C24 1.383(17) .
C24 C25 1.336(17) .
C25 C26 1.385(18) .
C27 C28 1.42(2) .
C27 C31 1.437(18) .
C27 C32 1.455(19) .
C28 C29 1.39(2) .
C28 C33 1.42(2) .
C29 C30 1.49(3) .
C29 C34 1.522(17) .
C30 C31 1.45(2) .
C30 C35 1.54(2) .
C31 C36 1.479(15) .
C37 C41 1.40(2) .
C37 C38 1.44(3) .
C37 C42 1.48(2) .
C38 C39 1.35(3) .
C38 C43 1.59(3) .
C39 C40 1.39(2) .
C39 C44 1.54(3) .
C40 C41 1.41(2) .
C40 C45 1.45(2) .
C41 C46 1.53(2) .
C47 C48 1.356(5) .
C47 C51 1.357(5) .
C47 C52 1.442(5) .
C48 C49 1.356(5) .
C48 C53 1.442(6) .
C49 C50 1.356(5) .
C49 C54 1.442(6) .
C50 C51 1.356(5) .
C50 C55 1.442(5) .
C51 C56 1.442(5) .
C47' C48' 1.481(6) .
C47' C51' 1.481(6) .
C47' C52' 1.574(6) .
C48' C49' 1.481(6) .
C48' C53' 1.575(6) .
C49' C50' 1.481(6) .
C49' C54' 1.574(6) .
C50' C51' 1.481(6) .
C50' C55' 1.575(6) .
C51' C56' 1.575(6) .
C57 C61 1.38(2) .
C57 C62 1.41(2) .
C57 C58 1.46(2) .
C58 C59 1.41(3) .
C58 C63 1.49(3) .
C59 C64 1.39(3) .
C59 C60 1.44(3) .
C60 C61 1.50(2) .
C60 C65 1.54(3) .
C61 C66 1.52(3) .

loop_
_geom_torsion_atom_site_label_1
_geom_torsion_atom_site_label_2
_geom_torsion_atom_site_label_3
_geom_torsion_atom_site_label_4
_geom_torsion
_geom_torsion_site_symmetry_1
C5 N3 O2 Rh1 -1.7(10) .
Rh2 N3 O2 Rh1 -176.7(4) .
C6 N4 O4 Rh4 3.9(10) .
Rh3 N4 O4 Rh4 -176.3(4) .
C4 N1 C1 C2 0.0(14) .
Rh2 N1 C1 C2 179.8(6) .
C4 N1 C1 C5 -179.6(9) .
Rh2 N1 C1 C5 0.1(11) .
C3 N2 C2 C1 -0.3(13) .
Rh3 N2 C2 C1 180.0(6) .
N1 C1 C2 N2 0.7(14) .
C5 C1 C2 N2 -179.7(9) .
C2 N2 C3 C4 -0.7(14) .
Rh3 N2 C3 C4 179.1(7) .
C2 N2 C3 C6 -179.7(9) .
Rh3 N2 C3 C6 0.1(11) .
N2 C3 C4 N1 1.4(15) .
C6 C3 C4 N1 -179.6(9) .
C1 N1 C4 C3 -1.0(15) .
Rh2 N1 C4 C3 179.3(7) .
Rh1 O1 C5 N3 -1.8(12) .
Rh1 O1 C5 C1 -178.5(8) .
O2 N3 C5 O1 2.5(14) .
Rh2 N3 C5 O1 177.9(8) .
O2 N3 C5 C1 179.5(8) .
Rh2 N3 C5 C1 -5.2(11) .
N1 C1 C5 O1 -179.8(9) .
C2 C1 C5 O1 0.6(15) .
N1 C1 C5 N3 3.1(13) .
C2 C1 C5 N3 -176.5(8) .
Rh4 O3 C6 N4 -6.3(14) .
Rh4 O3 C6 C3 177.5(8) .
O4 N4 C6 O3 1.7(16) .
Rh3 N4 C6 O3 -178.1(9) .
O4 N4 C6 C3 178.2(8) .
Rh3 N4 C6 C3 -1.7(12) .
C4 C3 C6 O3 -1.3(15) .
N2 C3 C6 O3 177.7(9) .
C4 C3 C6 N4 -178.0(9) .
N2 C3 C6 N4 1.0(13) .
C11 N5 C7 C8 0(2) .
Rh1 N5 C7 C8 176.7(10) .
N5 C7 C8 C9 -5(2) .
C7 C8 C9 C10 4(2) .
C7 C8 C9 C14 -177.3(12) .
C8 C9 C10 C11 0(2) .
C14 C9 C10 C11 -178.5(13) .
C9 C10 C11 N5 -4(2) .
C7 N5 C11 C10 4(2) .
Rh1 N5 C11 C10 -172.5(11) .
C16 N6 C12 C13 4(2) .
Rh4 N6 C12 C13 -178.4(12) 2_776
N6 C12 C13 C14 -6(3) .
C12 C13 C14 C15 11(2) .
C12 C13 C14 C9 -177.2(14) .
C8 C9 C14 C13 -172.9(14) .
C10 C9 C14 C13 5(2) .
C8 C9 C14 C15 -2(2) .
C10 C9 C14 C15 176.3(13) .
C13 C14 C15 C16 -16(2) .
C9 C14 C15 C16 173.4(13) .
C12 N6 C16 C15 -9(2) .
Rh4 N6 C16 C15 173.6(12) 2_776
C14 C15 C16 N6 15(2) .
C21 N7 C17 C18 -1(2) .
Rh3 N7 C17 C18 -174.6(13) .
N7 C17 C18 C19 -4(2) .
C17 C18 C19 C20 8(2) .
C17 C18 C19 C24 -174.0(13) .
C18 C19 C20 C21 -9(3) .
C24 C19 C20 C21 173.1(16) .
C19 C20 C21 N7 4(3) .
C17 N7 C21 C20 1(2) .
Rh3 N7 C21 C20 174.7(12) .
C26 N8 C22 C23 -3.0(19) .
Rh2 N8 C22 C23 -174.9(11) 2_776
N8 C22 C23 C24 4(2) .
C22 C23 C24 C25 -2(2) .
C22 C23 C24 C19 179.2(12) .
C20 C19 C24 C25 -178.2(15) .
C18 C19 C24 C25 4(2) .
C20 C19 C24 C23 0(2) .
C18 C19 C24 C23 -177.9(13) .
C23 C24 C25 C26 1(2) .
C19 C24 C25 C26 179.5(12) .
C22 N8 C26 C25 1.6(18) .
Rh2 N8 C26 C25 173.4(10) 2_776
C24 C25 C26 N8 -1(2) .
C31 C27 C28 C29 -1.7(18) .
C32 C27 C28 C29 175.3(14) .
Rh1 C27 C28 C29 60.2(12) .
C31 C27 C28 C33 176.3(17) .
C32 C27 C28 C33 -7(3) .
Rh1 C27 C28 C33 -121.8(19) .
C31 C27 C28 Rh1 -61.9(10) .
C32 C27 C28 Rh1 115.1(14) .
C33 C28 C29 C30 -177.4(15) .
C27 C28 C29 C30 1(2) .
Rh1 C28 C29 C30 60.4(12) .
C33 C28 C29 C34 3(3) .
C27 C28 C29 C34 -179(2) .
Rh1 C28 C29 C34 -119(2) .
C33 C28 C29 Rh1 122.2(15) .
C27 C28 C29 Rh1 -59.5(11) .
C28 C29 C30 C31 0(2) .
C34 C29 C30 C31 180.0(16) .
Rh1 C29 C30 C31 61.3(11) .
C28 C29 C30 C35 -176.0(17) .
C34 C29 C30 C35 4(3) .
Rh1 C29 C30 C35 -114.8(19) .
C28 C29 C30 Rh1 -61.2(12) .
C34 C29 C30 Rh1 118.7(18) .
C28 C27 C31 C30 1.7(17) .
C32 C27 C31 C30 -175.3(14) .
Rh1 C27 C31 C30 -59.9(11) .
C28 C27 C31 C36 -175.6(15) .
C32 C27 C31 C36 7(2) .
Rh1 C27 C31 C36 122.8(16) .
C28 C27 C31 Rh1 61.7(10) .
C32 C27 C31 Rh1 -115.3(14) .
C29 C30 C31 C27 -1.2(18) .
C35 C30 C31 C27 175.2(16) .
Rh1 C30 C31 C27 59.6(10) .
C29 C30 C31 C36 176.0(16) .
C35 C30 C31 C36 -8(3) .
Rh1 C30 C31 C36 -123.2(16) .
C29 C30 C31 Rh1 -60.7(12) .
C35 C30 C31 Rh1 115.6(18) .
C41 C37 C38 C39 -4.9(19) .
C42 C37 C38 C39 -175.1(17) .
Rh2 C37 C38 C39 60.5(13) .
C41 C37 C38 C43 179.5(16) .
C42 C37 C38 C43 9(3) .
Rh2 C37 C38 C43 -115.1(17) .
C41 C37 C38 Rh2 -65.4(10) .
C42 C37 C38 Rh2 124.4(19) .
C37 C38 C39 C40 2.4(19) .
C43 C38 C39 C40 177.8(16) .
Rh2 C38 C39 C40 62.0(10) .
C37 C38 C39 C44 -175.8(15) .
C43 C38 C39 C44 0(3) .
Rh2 C38 C39 C44 -116.1(16) .
C37 C38 C39 Rh2 -59.7(12) .
C43 C38 C39 Rh2 115.7(18) .
C38 C39 C40 C41 1.0(17) .
C44 C39 C40 C41 179.0(15) .
Rh2 C39 C40 C41 64.9(10) .
C38 C39 C40 C45 175.0(14) .
C44 C39 C40 C45 -7(2) .
Rh2 C39 C40 C45 -121.1(13) .
C38 C39 C40 Rh2 -63.9(12) .
C44 C39 C40 Rh2 114.1(17) .
C38 C37 C41 C40 5.2(16) .
C42 C37 C41 C40 175.0(17) .
Rh2 C37 C41 C40 -58.5(9) .
C38 C37 C41 C46 176.0(15) .
C42 C37 C41 C46 -14(3) .
Rh2 C37 C41 C46 112.4(16) .
C38 C37 C41 Rh2 63.7(11) .
C42 C37 C41 Rh2 -126.5(19) .
C39 C40 C41 C37 -4.0(15) .
C45 C40 C41 C37 -177.7(14) .
Rh2 C40 C41 C37 59.4(9) .
C39 C40 C41 C46 -175.3(14) .
C45 C40 C41 C46 11(2) .
Rh2 C40 C41 C46 -111.9(14) .
C39 C40 C41 Rh2 -63.4(10) .
C45 C40 C41 Rh2 122.9(14) .
C51 C47 C48 C49 0.0 .
C52 C47 C48 C49 180.0 .
Rh3 C47 C48 C49 61.9(3) .
C51 C47 C48 C53 180.0 .
C52 C47 C48 C53 0.0 .
Rh3 C47 C48 C53 -118.1(3) .
C51 C47 C48 Rh3 -61.9(3) .
C52 C47 C48 Rh3 118.1(3) .
C47 C48 C49 C50 0.0 .
C53 C48 C49 C50 180.0 .
Rh3 C48 C49 C50 64.9(3) .
C47 C48 C49 C54 180.0 .
C53 C48 C49 C54 0.0 .
Rh3 C48 C49 C54 -115.1(3) .
C47 C48 C49 Rh3 -64.9(3) .
C53 C48 C49 Rh3 115.1(3) .
C48 C49 C50 C51 0.0 .
C54 C49 C50 C51 180.0 .
Rh3 C49 C50 C51 65.0(3) .
C48 C49 C50 C55 180.0 .
C54 C49 C50 C55 0.0 .
Rh3 C49 C50 C55 -115.1(3) .
C48 C49 C50 Rh3 -64.9(3) .
C54 C49 C50 Rh3 115.0(3) .
C49 C50 C51 C47 0.0 .
C55 C50 C51 C47 -180.0 .
Rh3 C50 C51 C47 62.0(3) .
C49 C50 C51 C56 180.0 .
C55 C50 C51 C56 0.0 .
Rh3 C50 C51 C56 -118.0(3) .
C49 C50 C51 Rh3 -62.0(3) .
C55 C50 C51 Rh3 118.0(3) .
C48 C47 C51 C50 0.0 .
C52 C47 C51 C50 -180.0 .
Rh3 C47 C51 C50 -60.2(3) .
C48 C47 C51 C56 180.0 .
C52 C47 C51 C56 0.0 .
Rh3 C47 C51 C56 119.8(3) .
C48 C47 C51 Rh3 60.2(3) .
C52 C47 C51 Rh3 -119.8(3) .
C51' C47' C48' C49' 0.0 .
C52' C47' C48' C49' -180.0 .
Rh3 C47' C48' C49' 60.8(3) .
C51' C47' C48' C53' 180.0 .
C52' C47' C48' C53' 0.0 .
Rh3 C47' C48' C53' -119.3(3) .
C51' C47' C48' Rh3 -60.8(3) .
C52' C47' C48' Rh3 119.3(3) .
C47' C48' C49' C50' 0.0 .
C53' C48' C49' C50' -180.0 .
Rh3 C48' C49' C50' 57.7(3) .
C47' C48' C49' C54' 180.0 .
C53' C48' C49' C54' 0.0 .
Rh3 C48' C49' C54' -122.3(3) .
C47' C48' C49' Rh3 -57.7(3) .
C53' C48' C49' Rh3 122.3(3) .
C48' C49' C50' C51' 0.0 .
C54' C49' C50' C51' -180.0 .
Rh3 C49' C50' C51' 59.1(3) .
C48' C49' C50' C55' 180.0 .
C54' C49' C50' C55' 0.0 .
Rh3 C49' C50' C55' -120.9(3) .
C48' C49' C50' Rh3 -59.1(3) .
C54' C49' C50' Rh3 120.9(3) .
C49' C50' C51' C47' 0.0 .
C55' C50' C51' C47' 180.0 .
Rh3 C50' C51' C47' 63.3(3) .
C49' C50' C51' C56' 180.0 .
C55' C50' C51' C56' 0.0 .
Rh3 C50' C51' C56' -116.7(3) .
C49' C50' C51' Rh3 -63.3(3) .
C55' C50' C51' Rh3 116.7(3) .
C48' C47' C51' C50' 0.0 .
C52' C47' C51' C50' 180.0 .
Rh3 C47' C51' C50' -64.4(3) .
C48' C47' C51' C56' 180.0 .
C52' C47' C51' C56' 0.0 .
Rh3 C47' C51' C56' 115.6(3) .
C48' C47' C51' Rh3 64.4(3) .
C52' C47' C51' Rh3 -115.6(3) .
C61 C57 C58 C59 -0.6(18) .
C62 C57 C58 C59 -174.7(16) .
Rh4 C57 C58 C59 60.5(13) .
C61 C57 C58 C63 -176.5(15) .
C62 C57 C58 C63 9(3) .
Rh4 C57 C58 C63 -115.4(16) .
C61 C57 C58 Rh4 -61.1(10) .
C62 C57 C58 Rh4 124.8(16) .
C57 C58 C59 C64 -172.4(17) .
C63 C58 C59 C64 3(3) .
Rh4 C58 C59 C64 -114.2(18) .
C57 C58 C59 C60 -2(2) .
C63 C58 C59 C60 174.2(16) .
Rh4 C58 C59 C60 56.6(13) .
C57 C58 C59 Rh4 -58.2(11) .
C63 C58 C59 Rh4 117.5(18) .
C64 C59 C60 C61 172.9(17) .
C58 C59 C60 C61 2.9(19) .
Rh4 C59 C60 C61 61.0(10) .
C64 C59 C60 C65 -7(3) .
C58 C59 C60 C65 -177.0(16) .
Rh4 C59 C60 C65 -119.0(18) .
C64 C59 C60 Rh4 112(2) .
C58 C59 C60 Rh4 -58.1(12) .
C62 C57 C61 C60 175.9(18) .
C58 C57 C61 C60 2.5(17) .
Rh4 C57 C61 C60 -60.5(10) .
C62 C57 C61 C66 1(3) .
C58 C57 C61 C66 -172.7(15) .
Rh4 C57 C61 C66 124.3(17) .
C62 C57 C61 Rh4 -124(2) .
C58 C57 C61 Rh4 63.1(10) .
C59 C60 C61 C57 -3.5(18) .
C65 C60 C61 C57 176.4(15) .
Rh4 C60 C61 C57 62.2(11) .
C59 C60 C61 C66 172.0(15) .
C65 C60 C61 C66 -8(2) .
Rh4 C60 C61 C66 -122.2(15) .
C59 C60 C61 Rh4 -65.7(12) .
C65 C60 C61 Rh4 114.2(16) .
O7 S1 C67 F3 -157.3(18) .
O6 S1 C67 F3 67.1(18) .
O5 S1 C67 F3 -50(2) .
O7 S1 C67 F1 -40(3) .
O6 S1 C67 F1 -175.6(19) .
O5 S1 C67 F1 67(3) .
O7 S1 C67 F2 80(2) .
O6 S1 C67 F2 -55(2) .
O5 S1 C67 F2 -173(3) .

loop_
_platon_squeeze_void_nr
_platon_squeeze_void_average_x
_platon_squeeze_void_average_y
_platon_squeeze_void_average_z
_platon_squeeze_void_volume
_platon_squeeze_void_count_electrons
1 0.106 0.017 0.500 892.9 226.7
2 0.000 0.500 0.000 605.6 106.9
3 0.500 0.500 0.500 12.4 1.0
